data_1501894
loop_
_publ_author_name
'Barroso, Santiago'
'Blay, Gonzalo'
'Mu\~noz, M Carmen'
'Pedro, Jos\'e R'

_publ_section_title
;
 Highly enantioselective nitrone cycloadditions with 2-alkenoyl pyridine
 N-oxides catalyzed by Cu(II)-BOX complexes.
;
_journal_issue 3
_journal_name_full 'Organic letters'
_journal_page_first 402
_journal_page_last 405
_journal_paper_doi 10.1021/ol102716e
_journal_volume 13
_journal_year 2011
_chemical_absolute_configuration ad
_chemical_formula_sum 'C25 H20 N2 O3 S'
_chemical_formula_weight 428.49
_chemical_name_systematic
;
 ?
;
_space_group_IT_number 19
_symmetry_cell_setting orthorhombic
_symmetry_space_group_name_Hall 'P 2ac 2ab'
_symmetry_space_group_name_H-M 'P 21 21 21'
_atom_sites_solution_hydrogens geom
_atom_sites_solution_primary direct
_atom_sites_solution_secondary difmap
_audit_creation_method SHELXL-97
_cell_angle_alpha 90.00
_cell_angle_beta 90.00
_cell_angle_gamma 90.00
_cell_formula_units_Z 4
_cell_length_a 8.0070(2)
_cell_length_b 15.0220(6)
_cell_length_c 17.4870(7)
_cell_measurement_temperature 293(2)
_cell_volume 2103.36(13)
_computing_cell_refinement 'HKL DENZO'
_computing_data_collection COLLECT
_computing_data_reduction 'HKL DENZO and SCALEPACK'
_computing_structure_refinement 'SHELXL-97 (Sheldrick, 1997)'
_computing_structure_solution SHELXS-97
_diffrn_ambient_temperature 293(2)
_diffrn_measured_fraction_theta_full 0.975
_diffrn_measured_fraction_theta_max 0.975
_diffrn_radiation_monochromator graphite
_diffrn_radiation_source 'fine-focus sealed tube'
_diffrn_radiation_type MoK\a
_diffrn_radiation_wavelength 0.71073
_diffrn_reflns_av_R_equivalents 0.0520
_diffrn_reflns_av_sigmaI/netI 0.0378
_diffrn_reflns_limit_h_max 9
_diffrn_reflns_limit_h_min -10
_diffrn_reflns_limit_k_max 19
_diffrn_reflns_limit_k_min -19
_diffrn_reflns_limit_l_max 22
_diffrn_reflns_limit_l_min -22
_diffrn_reflns_number 16102
_diffrn_reflns_theta_full 27.52
_diffrn_reflns_theta_max 27.52
_diffrn_reflns_theta_min 2.70
_exptl_absorpt_coefficient_mu 0.184
_exptl_absorpt_correction_T_max 0.9963
_exptl_absorpt_correction_T_min 0.9890
_exptl_absorpt_correction_type empirical
_exptl_absorpt_process_details 'Empirical absorption correction:XABS2'
_exptl_crystal_colour colorless
_exptl_crystal_density_diffrn 1.353
_exptl_crystal_density_method 'not measured'
_exptl_crystal_description prismatic
_exptl_crystal_F_000 896
_exptl_crystal_size_max 0.06
_exptl_crystal_size_mid 0.02
_exptl_crystal_size_min 0.02
_refine_diff_density_max 0.305
_refine_diff_density_min -0.362
_refine_diff_density_rms 0.051
_refine_ls_abs_structure_details 'Flack H D (1983), Acta Cryst. A39, 876-881'
_refine_ls_abs_structure_Flack 0.10(12)
_refine_ls_extinction_coef 0.023(3)
_refine_ls_extinction_expression Fc^*^=kFc[1+0.001xFc^2^\l^3^/sin(2\q)]^-1/4^
_refine_ls_extinction_method SHELXL
_refine_ls_goodness_of_fit_ref 0.973
_refine_ls_hydrogen_treatment mixed
_refine_ls_matrix_type full
_refine_ls_number_parameters 294
_refine_ls_number_reflns 4657
_refine_ls_number_restraints 0
_refine_ls_restrained_S_all 0.973
_refine_ls_R_factor_all 0.0722
_refine_ls_R_factor_gt 0.0500
_refine_ls_shift/su_max 0.001
_refine_ls_shift/su_mean 0.000
_refine_ls_structure_factor_coef Fsqd
_refine_ls_weighting_details 'calc w=1/[\s^2^(Fo^2^)+(0.1201P)^2^+0.0977P] where P=(Fo^2^+2Fc^2^)/3'
_refine_ls_weighting_scheme calc
_refine_ls_wR_factor_gt 0.1409
_refine_ls_wR_factor_ref 0.1678
_reflns_number_gt 3469
_reflns_number_total 4657
_reflns_threshold_expression >2sigma(I)
_cod_data_source_file ol102716e_si_002.cif
_cod_data_source_block gonzalo10-def
_cod_original_sg_symbol_H-M P212121
_cod_database_code 1501894

loop_
_symmetry_equiv_pos_as_xyz
'x, y, z'
'-x+1/2, -y, z+1/2'
'x+1/2, -y+1/2, -z'
'-x, y+1/2, -z+1/2'

loop_
_atom_site_label
_atom_site_type_symbol
_atom_site_fract_x
_atom_site_fract_y
_atom_site_fract_z
_atom_site_U_iso_or_equiv
_atom_site_adp_type
_atom_site_occupancy
_atom_site_symmetry_multiplicity
_atom_site_calc_flag
_atom_site_refinement_flags
S S -0.62185(14) 0.11292(7) -0.04665(6) 0.0856(3) Uani 1 1 d .
O1 O -0.8488(2) 0.00982(11) -0.16809(11) 0.0550(5) Uani 1 1 d .
O2 O -0.5498(3) -0.19305(17) -0.18135(18) 0.0929(9) Uani 1 1 d .
O3 O -0.6886(3) -0.26018(15) 0.00903(12) 0.0658(5) Uani 1 1 d .
N1 N -0.9729(3) -0.05536(13) -0.14840(12) 0.0486(5) Uani 1 1 d .
N2 N -0.7595(3) -0.30679(14) -0.04536(13) 0.0491(5) Uani 1 1 d .
C1 C -0.6842(3) -0.02616(18) -0.15093(14) 0.0490(6) Uani 1 1 d .
C2 C -0.7170(3) -0.10551(16) -0.09679(13) 0.0443(5) Uani 1 1 d .
C3 C -0.9046(3) -0.09760(16) -0.07971(13) 0.0431(5) Uani 1 1 d .
C4 C -0.6618(3) -0.19235(18) -0.13442(16) 0.0521(6) Uani 1 1 d .
C5 C -0.7501(3) -0.27788(16) -0.11827(15) 0.0485(6) Uani 1 1 d .
C6 C -0.8188(4) -0.3267(2) -0.17739(18) 0.0661(8) Uani 1 1 d .
H6 H -0.8098 -0.3066 -0.2275 0.087(3) Uiso 1 1 calc R
C7 C -0.9003(5) -0.4050(2) -0.1618(2) 0.0821(10) Uani 1 1 d .
H7 H -0.9489 -0.4379 -0.2010 0.087(3) Uiso 1 1 calc R
C8 C -0.9093(5) -0.4340(2) -0.0876(3) 0.0795(10) Uani 1 1 d .
H8 H -0.9635 -0.4871 -0.0763 0.087(3) Uiso 1 1 calc R
C9 C -0.8383(4) -0.3848(2) -0.0301(2) 0.0660(8) Uani 1 1 d .
H9 H -0.8442 -0.4052 0.0200 0.087(3) Uiso 1 1 calc R
C10 C -0.5756(4) 0.04754(18) -0.12325(16) 0.0567(7) Uani 1 1 d .
C11 C -0.4219(5) 0.0745(3) -0.15830(19) 0.0841(11) Uani 1 1 d .
H11 H -0.3733 0.0491 -0.2014 0.087(3) Uiso 1 1 calc R
C12 C -0.3570(6) 0.1471(3) -0.1155(3) 0.1102(18) Uani 1 1 d .
H12 H -0.2554 0.1735 -0.1276 0.087(3) Uiso 1 1 calc R
C13 C -0.4497(6) 0.1752(2) -0.0569(3) 0.0897(13) Uani 1 1 d .
H13 H -0.4224 0.2232 -0.0258 0.087(3) Uiso 1 1 calc R
C14 C -1.0073(3) -0.11495(17) -0.21023(14) 0.0476(5) Uani 1 1 d .
C15 C -1.1367(4) -0.1758(2) -0.20082(17) 0.0603(7) Uani 1 1 d .
H15 H -1.1949 -0.1776 -0.1548 0.087(3) Uiso 1 1 calc R
C16 C -1.1790(4) -0.2330(2) -0.2587(2) 0.0717(9) Uani 1 1 d .
H16 H -1.2654 -0.2735 -0.2516 0.087(3) Uiso 1 1 calc R
C17 C -1.0937(5) -0.2309(2) -0.32796(19) 0.0743(9) Uani 1 1 d .
H17 H -1.1218 -0.2699 -0.3672 0.087(3) Uiso 1 1 calc R
C18 C -0.9663(4) -0.1696(2) -0.33736(16) 0.0665(8) Uani 1 1 d .
H18 H -0.9091 -0.1675 -0.3836 0.087(3) Uiso 1 1 calc R
C19 C -0.9229(4) -0.11210(19) -0.28018(15) 0.0567(7) Uani 1 1 d .
H19 H -0.8374 -0.0712 -0.2878 0.087(3) Uiso 1 1 calc R
C20 C -0.9409(3) -0.04391(16) -0.00709(14) 0.0478(5) Uani 1 1 d .
C21 C -0.8902(4) -0.07753(19) 0.06316(16) 0.0580(7) Uani 1 1 d .
H21 H -0.8328 -0.1313 0.0654 0.087(3) Uiso 1 1 calc R
C22 C -0.9244(5) -0.0316(2) 0.12977(19) 0.0732(8) Uani 1 1 d .
H22 H -0.8901 -0.0549 0.1765 0.087(3) Uiso 1 1 calc R
C23 C -1.0079(5) 0.0475(2) 0.1278(2) 0.0781(10) Uani 1 1 d .
H23 H -1.0303 0.0780 0.1729 0.087(3) Uiso 1 1 calc R
C24 C -1.0592(5) 0.0823(2) 0.0582(2) 0.0754(9) Uani 1 1 d .
H24 H -1.1161 0.1363 0.0566 0.087(3) Uiso 1 1 calc R
C25 C -1.0257(4) 0.0365(2) -0.00907(19) 0.0639(7) Uani 1 1 d .
H25 H -1.0603 0.0599 -0.0557 0.087(3) Uiso 1 1 calc R
H1 H -0.635(3) -0.0458(16) -0.1989(14) 0.034(6) Uiso 1 1 d .
H2 H -0.642(4) -0.1009(19) -0.0460(16) 0.049(7) Uiso 1 1 d .
H3 H -0.955(3) -0.1497(16) -0.0766(15) 0.041(6) Uiso 1 1 d .

loop_
_atom_site_aniso_label
_atom_site_aniso_U_11
_atom_site_aniso_U_22
_atom_site_aniso_U_33
_atom_site_aniso_U_23
_atom_site_aniso_U_13
_atom_site_aniso_U_12
S 0.0850(6) 0.0741(5) 0.0975(7) -0.0156(5) -0.0114(5) -0.0125(5)
O1 0.0575(11) 0.0468(9) 0.0607(10) 0.0112(8) -0.0110(8) -0.0063(8)
O2 0.0823(16) 0.0709(13) 0.126(2) 0.0049(14) 0.0582(16) 0.0055(13)
O3 0.0823(15) 0.0617(11) 0.0534(10) 0.0043(9) -0.0114(10) 0.0071(10)
N1 0.0448(11) 0.0475(10) 0.0534(12) 0.0011(9) -0.0055(9) -0.0027(9)
N2 0.0461(12) 0.0460(10) 0.0553(12) 0.0056(9) 0.0000(9) 0.0066(9)
C1 0.0476(14) 0.0531(13) 0.0463(13) 0.0067(10) -0.0025(11) -0.0057(11)
C2 0.0417(12) 0.0454(12) 0.0458(12) 0.0067(9) 0.0010(10) -0.0032(10)
C3 0.0434(13) 0.0409(11) 0.0451(11) 0.0016(9) -0.0020(10) -0.0038(10)
C4 0.0421(13) 0.0555(13) 0.0585(14) 0.0051(12) 0.0066(11) 0.0054(11)
C5 0.0475(14) 0.0469(12) 0.0511(13) 0.0034(10) 0.0009(11) 0.0080(10)
C6 0.075(2) 0.0589(16) 0.0642(17) -0.0073(13) -0.0036(15) 0.0063(14)
C7 0.095(3) 0.0563(17) 0.095(3) -0.0190(17) -0.007(2) -0.0082(17)
C8 0.070(2) 0.0463(15) 0.123(3) 0.0000(18) 0.012(2) -0.0078(15)
C9 0.0639(18) 0.0556(15) 0.0786(19) 0.0168(14) 0.0150(14) 0.0085(14)
C10 0.0598(16) 0.0542(14) 0.0562(14) 0.0149(12) -0.0049(12) -0.0131(12)
C11 0.072(2) 0.116(3) 0.0639(17) -0.0084(18) 0.0060(16) -0.053(2)
C12 0.107(3) 0.127(4) 0.097(3) 0.025(3) -0.020(3) -0.079(3)
C13 0.118(3) 0.0624(18) 0.089(3) 0.0092(18) -0.042(3) -0.025(2)
C14 0.0451(13) 0.0498(12) 0.0478(13) 0.0000(10) -0.0083(10) 0.0038(10)
C15 0.0494(16) 0.0722(17) 0.0592(15) -0.0089(13) -0.0004(12) -0.0072(13)
C16 0.063(2) 0.078(2) 0.075(2) -0.0122(16) -0.0068(15) -0.0192(17)
C17 0.079(2) 0.081(2) 0.0629(18) -0.0152(16) -0.0180(16) -0.0017(18)
C18 0.079(2) 0.0760(17) 0.0447(14) 0.0006(13) -0.0051(13) 0.0060(16)
C19 0.0610(17) 0.0572(14) 0.0520(14) 0.0101(12) -0.0045(12) -0.0028(13)
C20 0.0445(13) 0.0450(12) 0.0538(13) -0.0058(10) 0.0044(11) -0.0063(10)
C21 0.0601(17) 0.0600(15) 0.0540(14) -0.0064(12) -0.0018(12) -0.0026(13)
C22 0.080(2) 0.087(2) 0.0525(15) -0.0138(15) -0.0031(15) -0.0013(18)
C23 0.083(2) 0.082(2) 0.070(2) -0.0293(18) 0.0074(17) -0.0052(19)
C24 0.073(2) 0.0580(16) 0.095(2) -0.0219(17) 0.0073(18) 0.0038(15)
C25 0.0635(18) 0.0539(14) 0.0744(18) -0.0044(14) 0.0099(15) 0.0019(13)

loop_
_atom_type_symbol
_atom_type_description
_atom_type_scat_dispersion_real
_atom_type_scat_dispersion_imag
_atom_type_scat_source
C C 0.0033 0.0016 'International Tables Vol C Tables 4.2.6.8 and 6.1.1.4'
H H 0.0000 0.0000 'International Tables Vol C Tables 4.2.6.8 and 6.1.1.4'
O O 0.0106 0.0060 'International Tables Vol C Tables 4.2.6.8 and 6.1.1.4'
N N 0.0061 0.0033 'International Tables Vol C Tables 4.2.6.8 and 6.1.1.4'
S S 0.1246 0.1234 'International Tables Vol C Tables 4.2.6.8 and 6.1.1.4'

loop_
_geom_angle_atom_site_label_1
_geom_angle_atom_site_label_2
_geom_angle_atom_site_label_3
_geom_angle
C13 S C10 93.3(2)
N1 O1 C1 108.89(16)
C14 N1 O1 112.23(19)
C14 N1 C3 114.88(18)
O1 N1 C3 103.52(17)
O3 N2 C9 121.3(2)
O3 N2 C5 119.3(2)
C9 N2 C5 119.3(2)
O1 C1 C10 108.7(2)
O1 C1 C2 105.02(19)
C10 C1 C2 118.3(2)
O1 C1 H1 107.5(14)
C10 C1 H1 105.7(15)
C2 C1 H1 111.3(14)
C4 C2 C3 115.7(2)
C4 C2 C1 110.3(2)
C3 C2 C1 103.0(2)
C4 C2 H2 104.5(15)
C3 C2 H2 112.4(15)
C1 C2 H2 111.2(15)
N1 C3 C20 112.40(19)
N1 C3 C2 103.83(19)
C20 C3 C2 112.8(2)
N1 C3 H3 105.4(17)
C20 C3 H3 109.3(17)
C2 C3 H3 112.9(17)
O2 C4 C5 118.0(3)
O2 C4 C2 120.8(3)
C5 C4 C2 121.1(2)
N2 C5 C6 120.9(3)
N2 C5 C4 118.8(2)
C6 C5 C4 120.2(2)
C7 C6 C5 119.7(3)
C7 C6 H6 120.1
C5 C6 H6 120.1
C6 C7 C8 119.1(3)
C6 C7 H7 120.5
C8 C7 H7 120.5
C9 C8 C7 120.1(3)
C9 C8 H8 120.0
C7 C8 H8 120.0
N2 C9 C8 120.9(3)
N2 C9 H9 119.5
C8 C9 H9 119.5
C11 C10 C1 125.0(3)
C11 C10 S 111.1(2)
C1 C10 S 123.9(2)
C12 C11 C10 107.8(4)
C12 C11 H11 126.1
C10 C11 H11 126.1
C13 C12 C11 116.3(4)
C13 C12 H12 121.8
C11 C12 H12 121.8
C12 C13 S 111.4(3)
C12 C13 H13 124.3
S C13 H13 124.3
C19 C14 C15 118.9(3)
C19 C14 N1 123.3(2)
C15 C14 N1 117.7(2)
C16 C15 C14 120.6(3)
C16 C15 H15 119.7
C14 C15 H15 119.7
C15 C16 C17 120.5(3)
C15 C16 H16 119.8
C17 C16 H16 119.8
C16 C17 C18 118.7(3)
C16 C17 H17 120.6
C18 C17 H17 120.6
C19 C18 C17 121.4(3)
C19 C18 H18 119.3
C17 C18 H18 119.3
C18 C19 C14 119.9(3)
C18 C19 H19 120.1
C14 C19 H19 120.1
C25 C20 C21 118.8(3)
C25 C20 C3 122.1(2)
C21 C20 C3 119.1(2)
C20 C21 C22 120.4(3)
C20 C21 H21 119.8
C22 C21 H21 119.8
C23 C22 C21 120.7(3)
C23 C22 H22 119.6
C21 C22 H22 119.6
C22 C23 C24 119.7(3)
C22 C23 H23 120.1
C24 C23 H23 120.1
C25 C24 C23 119.9(3)
C25 C24 H24 120.0
C23 C24 H24 120.0
C20 C25 C24 120.4(3)
C20 C25 H25 119.8
C24 C25 H25 119.8

loop_
_geom_bond_atom_site_label_1
_geom_bond_atom_site_label_2
_geom_bond_distance
S C13 1.675(4)
S C10 1.702(3)
O1 N1 1.437(3)
O1 C1 1.456(3)
O2 C4 1.216(3)
O3 N2 1.310(3)
N1 C14 1.430(3)
N1 C3 1.464(3)
N2 C9 1.358(4)
N2 C5 1.349(3)
C1 C10 1.489(4)
C1 C2 1.545(3)
C1 H1 0.97(2)
C2 C4 1.526(4)
C2 C3 1.536(4)
C2 H2 1.07(3)
C3 C20 1.532(3)
C3 H3 0.88(2)
C4 C5 1.493(4)
C5 C6 1.382(4)
C6 C7 1.373(5)
C6 H6 0.9300
C7 C8 1.370(6)
C7 H7 0.9300
C8 C9 1.372(5)
C8 H8 0.9300
C9 H9 0.9300
C10 C11 1.433(4)
C11 C12 1.421(6)
C11 H11 0.9300
C12 C13 1.333(7)
C12 H12 0.9300
C13 H13 0.9300
C14 C19 1.398(4)
C14 C15 1.391(4)
C15 C16 1.371(4)
C15 H15 0.9300
C16 C17 1.391(5)
C16 H16 0.9300
C17 C18 1.384(5)
C17 H17 0.9300
C18 C19 1.366(4)
C18 H18 0.9300
C19 H19 0.9300
C20 C25 1.386(4)
C20 C21 1.389(4)
C21 C22 1.381(4)
C21 H21 0.9300
C22 C23 1.365(5)
C22 H22 0.9300
C23 C24 1.387(5)
C23 H23 0.9300
C24 C25 1.389(4)
C24 H24 0.9300
C25 H25 0.9300
